data_4302880
loop_
_publ_author_name
'Carsten Milsmann'
'Goutam Kumar Patra'
'Eckhard Bill'
'Thomas Weyherm\"uller'
'Serena DeBeer George'
'Karl Wieghardt'

_publ_section_title
;
Octahedral Monodithiolene Complexes of Iron: Characterization
of S,S'-Coordinated Dithiolate(1-) \p Radical Monoanions: A
Spectroscopic and Density Functional Theoretical Investigation
;
_journal_name_full 'Inorganic Chemistry'
_journal_page_first 7430
_journal_page_last 7445
_journal_paper_doi 10.1021/ic900936p
_journal_volume 48
_journal_year 2009
_chemical_formula_moiety 'C14 H24 Fe N6 S2, B F4'
_chemical_formula_sum 'C14 H24 B F4 Fe N6 S2'
_chemical_formula_weight 483.17
_chemical_name_systematic
; 
 ? 
;
_space_group_IT_number 14
_symmetry_cell_setting monoclinic
_symmetry_space_group_name_Hall '-P 2yn'
_symmetry_space_group_name_H-M 'P 1 21/n 1'
_atom_sites_solution_hydrogens geom
_atom_sites_solution_primary direct
_atom_sites_solution_secondary difmap
_audit_creation_method SHELXL-97
_cell_angle_alpha 90.00
_cell_angle_beta 98.786(3)
_cell_angle_gamma 90.00
_cell_formula_units_Z 4
_cell_length_a 8.5350(3)
_cell_length_b 12.2605(4)
_cell_length_c 18.9435(6)
_cell_measurement_temperature 100(2)
_cell_volume 1959.05(11)
_computing_cell_refinement 'Bruker AXS Collect Software'
_computing_data_collection 'Bruker AXS Collect Software'
_computing_data_reduction 'Bruker AXS Collect Software'
_computing_structure_refinement 'SHELXL-97 (Sheldrick, 1997)'
_computing_structure_solution 'SHELXS-97 (Sheldrick, 1990)'
_diffrn_ambient_temperature 100(2)
_diffrn_measured_fraction_theta_full 0.995
_diffrn_measured_fraction_theta_max 0.995
_diffrn_measurement_device_type 'Bruker-Nonius Kappa-CCD'
_diffrn_measurement_method '629 images at 1.0 deg. stepwise rotation in omega and phi, 110 sec./frame'
_diffrn_radiation_monochromator graphite
_diffrn_radiation_source 'rotating anode, 50 kV, 80 mA'
_diffrn_radiation_type MoK\a
_diffrn_radiation_wavelength 0.71073
_diffrn_reflns_av_R_equivalents 0.0380
_diffrn_reflns_av_sigmaI/netI 0.0327
_diffrn_reflns_limit_h_max 13
_diffrn_reflns_limit_h_min -13
_diffrn_reflns_limit_k_max 18
_diffrn_reflns_limit_k_min -18
_diffrn_reflns_limit_l_max 27
_diffrn_reflns_limit_l_min -29
_diffrn_reflns_number 37245
_diffrn_reflns_theta_full 33.16
_diffrn_reflns_theta_max 33.16
_diffrn_reflns_theta_min 2.93
_exptl_absorpt_coefficient_mu 1.033
_exptl_absorpt_correction_T_max 0.7464
_exptl_absorpt_correction_T_min 0.5286
_exptl_absorpt_correction_type multi-scan
_exptl_absorpt_process_details 'SADABS Vers. 2006/1, Bruker AXS (2006)'
_exptl_crystal_colour 'dark green'
_exptl_crystal_density_diffrn 1.638
_exptl_crystal_density_method 'not measured'
_exptl_crystal_description 'opaque parallelepiped'
_exptl_crystal_F_000 996
_exptl_crystal_size_max 0.07
_exptl_crystal_size_mid 0.02
_exptl_crystal_size_min 0.02
_refine_diff_density_max 0.483
_refine_diff_density_min -0.467
_refine_diff_density_rms 0.071
_refine_ls_extinction_method none
_refine_ls_goodness_of_fit_ref 1.019
_refine_ls_hydrogen_treatment constr
_refine_ls_matrix_type full
_refine_ls_number_parameters 253
_refine_ls_number_reflns 7433
_refine_ls_number_restraints 0
_refine_ls_restrained_S_all 1.019
_refine_ls_R_factor_all 0.0447
_refine_ls_R_factor_gt 0.0320
_refine_ls_shift/su_max 0.001
_refine_ls_shift/su_mean 0.000
_refine_ls_structure_factor_coef Fsqd
_refine_ls_weighting_details 'calc w=1/[\s^2^(Fo^2^)+(0.0288P)^2^+1.0754P] where P=(Fo^2^+2Fc^2^)/3'
_refine_ls_weighting_scheme calc
_refine_ls_wR_factor_gt 0.0687
_refine_ls_wR_factor_ref 0.0740
_reflns_number_gt 6176
_reflns_number_total 7433
_reflns_threshold_expression >2sigma(I)
_cod_data_source_file ic900936p_si_002_3.cif
_cod_data_source_block 3
_cod_depositor_comments
;
The following automatic conversions were performed:
'_symmetry_cell_setting' value 'Monoclinic' changed to 'monoclinic'
according to '/home/saulius/struct/CIF-dictionaries/cif_core.dic'
dictionary named 'cif_core.dic' version 2.4.1 from
2010-06-29.

'_exptl_absorpt_correction_type' value 'Multi-Scan' changed
to 'multi-scan' according to
'/home/saulius/struct/CIF-dictionaries/cif_core.dic' dictionary named
'cif_core.dic' version 2.4.1 from 2010-06-29.

Automatic conversion script
Id: cif_fix_enum 1527 2010-12-29 10:47:43Z saulius 
;
_cod_database_code 4302880

loop_
_symmetry_equiv_pos_as_xyz
'x, y, z'
'-x+1/2, y+1/2, -z+1/2'
'-x, -y, -z'
'x-1/2, -y-1/2, z-1/2'

loop_
_atom_site_label
_atom_site_type_symbol
_atom_site_fract_x
_atom_site_fract_y
_atom_site_fract_z
_atom_site_U_iso_or_equiv
_atom_site_adp_type
_atom_site_occupancy
_atom_site_symmetry_multiplicity
_atom_site_calc_flag
_atom_site_refinement_flags
_atom_site_disorder_assembly
_atom_site_disorder_group
Fe1 Fe 0.75231(2) 0.800523(14) 0.118194(9) 0.01225(4) Uani 1 1 d . . .
N1 N 0.83226(12) 0.64198(8) 0.14169(6) 0.01545(19) Uani 1 1 d . . .
H1 H 0.7452 0.6015 0.1505 0.019 Uiso 1 1 calc R . .
N5 N 0.67281(12) 0.75385(9) 0.01599(6) 0.01544(19) Uani 1 1 d . . .
H5 H 0.6685 0.8181 -0.0103 0.019 Uiso 1 1 calc R . .
N8 N 0.51969(12) 0.77190(9) 0.13059(6) 0.01485(19) Uani 1 1 d . . .
H8 H 0.5149 0.6997 0.1452 0.018 Uiso 1 1 calc R . .
N12 N 0.81035(13) 0.81924(8) 0.22637(6) 0.01535(19) Uani 1 1 d . . .
H12 H 0.9012 0.8622 0.2322 0.018 Uiso 1 1 calc R . .
C2 C 0.90833(16) 0.57962(10) 0.08855(7) 0.0190(2) Uani 1 1 d . . .
H2A H 0.9355 0.5056 0.1075 0.023 Uiso 1 1 calc R . .
H2B H 1.0082 0.6164 0.0817 0.023 Uiso 1 1 calc R . .
C3 C 0.80228(16) 0.56987(11) 0.01697(7) 0.0205(2) Uani 1 1 d . . .
H3A H 0.7000 0.5372 0.0244 0.025 Uiso 1 1 calc R . .
H3B H 0.8525 0.5197 -0.0139 0.025 Uiso 1 1 calc R . .
C4 C 0.77037(16) 0.67816(11) -0.02128(7) 0.0195(2) Uani 1 1 d . . .
H4A H 0.8728 0.7137 -0.0253 0.023 Uiso 1 1 calc R . .
H4B H 0.7147 0.6645 -0.0703 0.023 Uiso 1 1 calc R . .
C6 C 0.50537(15) 0.71554(11) 0.00771(7) 0.0187(2) Uani 1 1 d . . .
H6A H 0.5022 0.6366 0.0184 0.022 Uiso 1 1 calc R . .
H6B H 0.4528 0.7274 -0.0420 0.022 Uiso 1 1 calc R . .
C7 C 0.42086(15) 0.77888(11) 0.05870(7) 0.0173(2) Uani 1 1 d . . .
H7A H 0.4078 0.8559 0.0433 0.021 Uiso 1 1 calc R . .
H7B H 0.3146 0.7474 0.0601 0.021 Uiso 1 1 calc R . .
C9 C 0.44489(15) 0.83817(11) 0.18223(7) 0.0171(2) Uani 1 1 d . . .
H9A H 0.3342 0.8136 0.1815 0.020 Uiso 1 1 calc R . .
H9B H 0.4422 0.9156 0.1673 0.020 Uiso 1 1 calc R . .
C10 C 0.53399(15) 0.82862(11) 0.25752(7) 0.0177(2) Uani 1 1 d . . .
H10A H 0.5425 0.7505 0.2709 0.021 Uiso 1 1 calc R . .
H10B H 0.4720 0.8654 0.2907 0.021 Uiso 1 1 calc R . .
C11 C 0.69901(15) 0.87756(10) 0.26689(7) 0.0173(2) Uani 1 1 d . . .
H11A H 0.6910 0.9546 0.2511 0.021 Uiso 1 1 calc R . .
H11B H 0.7436 0.8768 0.3183 0.021 Uiso 1 1 calc R . .
C13 C 0.86242(16) 0.71389(10) 0.26161(7) 0.0184(2) Uani 1 1 d . . .
H13A H 0.7697 0.6734 0.2737 0.022 Uiso 1 1 calc R . .
H13B H 0.9366 0.7275 0.3062 0.022 Uiso 1 1 calc R . .
C14 C 0.94340(15) 0.64855(10) 0.21038(7) 0.0174(2) Uani 1 1 d . . .
H14A H 1.0434 0.6845 0.2029 0.021 Uiso 1 1 calc R . .
H14B H 0.9687 0.5745 0.2296 0.021 Uiso 1 1 calc R . .
S21 S 0.68489(4) 0.97617(2) 0.098836(17) 0.01571(6) Uani 1 1 d . . .
C22 C 0.86275(15) 1.03999(10) 0.09215(6) 0.0144(2) Uani 1 1 d . . .
C23 C 0.99910(14) 0.98118(10) 0.09319(6) 0.0142(2) Uani 1 1 d . . .
S24 S 0.99709(4) 0.84049(2) 0.098222(17) 0.01527(6) Uani 1 1 d . . .
C25 C 0.86252(14) 1.15653(10) 0.08525(6) 0.0153(2) Uani 1 1 d . . .
N26 N 0.86051(13) 1.25004(9) 0.07918(6) 0.0188(2) Uani 1 1 d . . .
C27 C 1.14743(15) 1.03394(10) 0.09087(7) 0.0171(2) Uani 1 1 d . . .
N28 N 1.26810(14) 1.07567(10) 0.09031(7) 0.0237(2) Uani 1 1 d . . .
B30 B 1.42068(18) 0.50690(12) 0.17641(9) 0.0205(3) Uani 1 1 d . . .
F31 F 1.50352(13) 0.49556(10) 0.11841(6) 0.0409(3) Uani 1 1 d . . .
F32 F 1.29127(11) 0.57358(8) 0.15665(6) 0.0387(2) Uani 1 1 d . . .
F33 F 1.37705(11) 0.40591(7) 0.19835(5) 0.0324(2) Uani 1 1 d . . .
F34 F 1.52639(12) 0.55580(8) 0.23065(6) 0.0409(3) Uani 1 1 d . . .

loop_
_atom_site_aniso_label
_atom_site_aniso_U_11
_atom_site_aniso_U_22
_atom_site_aniso_U_33
_atom_site_aniso_U_23
_atom_site_aniso_U_13
_atom_site_aniso_U_12
Fe1 0.00920(8) 0.01334(8) 0.01417(8) 0.00037(6) 0.00163(6) -0.00002(6)
N1 0.0111(4) 0.0146(4) 0.0205(5) 0.0005(4) 0.0021(4) 0.0005(3)
N5 0.0121(5) 0.0176(5) 0.0165(5) 0.0000(4) 0.0016(4) 0.0000(4)
N8 0.0107(4) 0.0167(4) 0.0169(5) 0.0005(4) 0.0013(4) 0.0006(3)
N12 0.0125(5) 0.0159(4) 0.0174(5) -0.0003(4) 0.0017(4) -0.0005(4)
C2 0.0153(6) 0.0176(5) 0.0243(6) -0.0027(5) 0.0039(5) 0.0033(4)
C3 0.0160(6) 0.0204(6) 0.0250(6) -0.0057(5) 0.0030(5) 0.0013(5)
C4 0.0163(6) 0.0239(6) 0.0188(6) -0.0039(5) 0.0043(5) 0.0003(5)
C6 0.0117(5) 0.0247(6) 0.0192(6) -0.0029(5) 0.0003(4) -0.0006(4)
C7 0.0119(5) 0.0230(6) 0.0160(5) 0.0000(4) -0.0007(4) 0.0010(4)
C9 0.0122(5) 0.0215(6) 0.0178(5) -0.0002(4) 0.0034(4) 0.0014(4)
C10 0.0144(6) 0.0214(6) 0.0174(5) -0.0016(4) 0.0033(4) -0.0003(4)
C11 0.0147(5) 0.0194(5) 0.0178(5) -0.0024(4) 0.0027(4) 0.0008(4)
C13 0.0173(6) 0.0195(6) 0.0177(6) 0.0028(4) 0.0003(4) 0.0019(4)
C14 0.0137(5) 0.0172(5) 0.0205(6) 0.0030(4) 0.0002(4) 0.0014(4)
S21 0.01084(13) 0.01553(13) 0.02108(14) 0.00159(10) 0.00349(11) 0.00104(10)
C22 0.0126(5) 0.0165(5) 0.0139(5) 0.0007(4) 0.0016(4) -0.0008(4)
C23 0.0121(5) 0.0156(5) 0.0148(5) 0.0013(4) 0.0019(4) -0.0009(4)
S24 0.01032(13) 0.01499(13) 0.02084(14) 0.00113(10) 0.00344(10) 0.00071(10)
C25 0.0113(5) 0.0209(5) 0.0138(5) 0.0006(4) 0.0017(4) 0.0002(4)
N26 0.0164(5) 0.0197(5) 0.0201(5) 0.0004(4) 0.0023(4) 0.0003(4)
C27 0.0154(6) 0.0173(5) 0.0184(5) 0.0042(4) 0.0018(4) 0.0022(4)
N28 0.0157(5) 0.0235(5) 0.0315(6) 0.0081(5) 0.0027(5) -0.0005(4)
B30 0.0162(7) 0.0179(6) 0.0255(7) 0.0020(5) -0.0031(6) -0.0004(5)
F31 0.0317(5) 0.0579(7) 0.0350(5) 0.0114(5) 0.0112(4) 0.0046(5)
F32 0.0211(5) 0.0352(5) 0.0571(7) 0.0088(5) -0.0028(4) 0.0086(4)
F33 0.0278(5) 0.0259(4) 0.0420(5) 0.0099(4) 0.0012(4) -0.0060(4)
F34 0.0327(5) 0.0312(5) 0.0520(6) -0.0155(4) -0.0155(5) 0.0019(4)

loop_
_atom_type_symbol
_atom_type_description
_atom_type_scat_dispersion_real
_atom_type_scat_dispersion_imag
_atom_type_scat_source
C C 0.0033 0.0016 'International Tables Vol C Tables 4.2.6.8 and 6.1.1.4'
H H 0.0000 0.0000 'International Tables Vol C Tables 4.2.6.8 and 6.1.1.4'
B B 0.0013 0.0007 'International Tables Vol C Tables 4.2.6.8 and 6.1.1.4'
N N 0.0061 0.0033 'International Tables Vol C Tables 4.2.6.8 and 6.1.1.4'
F F 0.0171 0.0103 'International Tables Vol C Tables 4.2.6.8 and 6.1.1.4'
S S 0.1246 0.1234 'International Tables Vol C Tables 4.2.6.8 and 6.1.1.4'
Fe Fe 0.3463 0.8444 'International Tables Vol C Tables 4.2.6.8 and 6.1.1.4'

loop_
_geom_angle_atom_site_label_1
_geom_angle_atom_site_label_2
_geom_angle_atom_site_label_3
_geom_angle
_geom_angle_site_symmetry_1
_geom_angle_site_symmetry_3
_geom_angle_publ_flag
N5 Fe1 N12 168.40(4) . . ?
N5 Fe1 N8 82.74(4) . . ?
N12 Fe1 N8 89.72(4) . . ?
N5 Fe1 N1 89.52(4) . . ?
N12 Fe1 N1 82.50(4) . . ?
N8 Fe1 N1 96.10(4) . . ?
N5 Fe1 S24 94.89(3) . . ?
N12 Fe1 S24 93.18(3) . . ?
N8 Fe1 S24 175.64(3) . . ?
N1 Fe1 S24 87.51(3) . . ?
N5 Fe1 S21 94.27(3) . . ?
N12 Fe1 S21 94.18(3) . . ?
N8 Fe1 S21 87.40(3) . . ?
N1 Fe1 S21 175.14(3) . . ?
S24 Fe1 S21 89.138(12) . . ?
C2 N1 C14 109.43(10) . . ?
C2 N1 Fe1 119.75(8) . . ?
C14 N1 Fe1 106.25(7) . . ?
C6 N5 C4 110.44(10) . . ?
C6 N5 Fe1 111.36(8) . . ?
C4 N5 Fe1 119.72(8) . . ?
C9 N8 C7 109.23(10) . . ?
C9 N8 Fe1 119.90(8) . . ?
C7 N8 Fe1 107.83(8) . . ?
C13 N12 C11 110.78(10) . . ?
C13 N12 Fe1 111.19(8) . . ?
C11 N12 Fe1 119.54(8) . . ?
N1 C2 C3 112.50(10) . . ?
C2 C3 C4 113.41(11) . . ?
N5 C4 C3 112.97(11) . . ?
N5 C6 C7 108.39(10) . . ?
N8 C7 C6 107.25(10) . . ?
N8 C9 C10 111.88(10) . . ?
C9 C10 C11 113.79(11) . . ?
N12 C11 C10 113.79(10) . . ?
N12 C13 C14 107.90(10) . . ?
N1 C14 C13 107.33(10) . . ?
C22 S21 Fe1 103.89(4) . . ?
C23 C22 C25 121.07(11) . . ?
C23 C22 S21 121.02(9) . . ?
C25 C22 S21 117.92(9) . . ?
C22 C23 C27 121.16(11) . . ?
C22 C23 S24 120.79(9) . . ?
C27 C23 S24 118.04(9) . . ?
C23 S24 Fe1 104.23(4) . . ?
N26 C25 C22 179.14(15) . . ?
N28 C27 C23 178.65(14) . . ?
F33 B30 F32 111.91(12) . . ?
F33 B30 F34 109.80(12) . . ?
F32 B30 F34 110.26(12) . . ?
F33 B30 F31 109.87(12) . . ?
F32 B30 F31 108.97(12) . . ?
F34 B30 F31 105.85(12) . . ?

loop_
_geom_bond_atom_site_label_1
_geom_bond_atom_site_label_2
_geom_bond_distance
_geom_bond_site_symmetry_2
_geom_bond_publ_flag
Fe1 N5 2.0335(11) . ?
Fe1 N12 2.0463(11) . ?
Fe1 N8 2.0646(11) . ?
Fe1 N1 2.0855(10) . ?
Fe1 S24 2.2337(4) . ?
Fe1 S21 2.2447(3) . ?
N1 C2 1.4897(16) . ?
N1 C14 1.4908(17) . ?
N5 C6 1.4897(16) . ?
N5 C4 1.4941(16) . ?
N8 C9 1.4884(16) . ?
N8 C7 1.4908(16) . ?
N12 C13 1.4902(16) . ?
N12 C11 1.4921(16) . ?
C2 C3 1.5158(19) . ?
C3 C4 1.5172(19) . ?
C6 C7 1.5065(18) . ?
C9 C10 1.5149(18) . ?
C10 C11 1.5162(18) . ?
C13 C14 1.5053(18) . ?
S21 C22 1.7296(13) . ?
C22 C23 1.3666(17) . ?
C22 C25 1.4348(17) . ?
C23 C27 1.4283(17) . ?
C23 S24 1.7278(12) . ?
C25 N26 1.1521(17) . ?
C27 N28 1.1515(17) . ?
B30 F33 1.3755(17) . ?
B30 F32 1.3792(17) . ?
B30 F34 1.3950(18) . ?
B30 F31 1.4014(19) . ?
